data_4350277
loop_
_publ_author_name
'Zhang, Chunmei'
'Liu, Ruiting'
'Zhang, Jie'
'Chen, Zhenxia'
'Zhou, Xigeng'

_publ_section_title
;
 Reactivity of lanthanocene hydroxides toward ketene, isocyanate,
 lanthanocene alkyl, and triscyclopentadienyllanthanide complexes.
;
_journal_issue 15
_journal_name_full 'Inorganic chemistry'
_journal_page_first 5867
_journal_page_last 5877
_journal_paper_doi 10.1021/ic0602998
_journal_volume 45
_journal_year 2006
_chemical_formula_sum 'C37 H51 O6 Yb3'
_chemical_formula_weight 1110.90
_space_group_IT_number 57
_space_group_name_Hall '-P 2c 2b'
_space_group_name_H-M_alt 'P b c m'
_symmetry_cell_setting orthorhombic
_symmetry_space_group_name_H-M 'P b c m'
_atom_sites_solution_hydrogens geom
_atom_sites_solution_primary direct
_atom_sites_solution_secondary difmap
_audit_creation_method SHELXL-97
_cell_angle_alpha 90.00
_cell_angle_beta 90.00
_cell_angle_gamma 90.00
_cell_formula_units_Z 4
_cell_length_a 11.5420(15)
_cell_length_b 14.977(2)
_cell_length_c 22.309(3)
_cell_measurement_reflns_used 512
_cell_measurement_temperature 293(2)
_cell_measurement_theta_max 25.047
_cell_measurement_theta_min 2.246
_cell_volume 3856.4(9)
_computing_cell_refinement 'Bruker XSCANS'
_computing_data_collection 'Bruker XSCANS'
_computing_data_reduction 'Bruker SHELXTL'
_computing_molecular_graphics 'Bruker SHELXTL'
_computing_publication_material 'Bruker SHELXTL'
_computing_structure_refinement 'SHELXL-97 (Sheldrick, 1997)'
_computing_structure_solution 'SHELXS-97 (Sheldrick, 1990)'
_diffrn_ambient_temperature 293(2)
_diffrn_measured_fraction_theta_full 0.999
_diffrn_measured_fraction_theta_max 0.999
_diffrn_measurement_device_type 'Bruker P4'
_diffrn_measurement_method '\w scans'
_diffrn_radiation_monochromator graphite
_diffrn_radiation_source 'fine-focus sealed tube'
_diffrn_radiation_type MoK\a
_diffrn_radiation_wavelength 0.71073
_diffrn_reflns_av_R_equivalents 0.0506
_diffrn_reflns_av_sigmaI/netI 0.0390
_diffrn_reflns_limit_h_max 14
_diffrn_reflns_limit_h_min -7
_diffrn_reflns_limit_k_max 18
_diffrn_reflns_limit_k_min -18
_diffrn_reflns_limit_l_max 27
_diffrn_reflns_limit_l_min -27
_diffrn_reflns_number 21347
_diffrn_reflns_theta_full 26.01
_diffrn_reflns_theta_max 26.01
_diffrn_reflns_theta_min 2.23
_diffrn_standards_decay_% 7.79
_exptl_absorpt_coefficient_mu 7.256
_exptl_absorpt_correction_T_max 0.3248
_exptl_absorpt_correction_T_min 0.1856
_exptl_absorpt_correction_type multi-scan
_exptl_absorpt_process_details sadabs
_exptl_crystal_density_diffrn 1.913
_exptl_crystal_density_meas 0
_exptl_crystal_density_method 'not measured'
_exptl_crystal_F_000 2124
_exptl_crystal_size_max 0.35
_exptl_crystal_size_mid 0.25
_exptl_crystal_size_min 0.20
_refine_diff_density_max 1.401
_refine_diff_density_min -1.063
_refine_diff_density_rms '0.145 complex 5'
_refine_ls_extinction_method none
_refine_ls_goodness_of_fit_ref 1.108
_refine_ls_hydrogen_treatment mixed
_refine_ls_matrix_type full
_refine_ls_number_parameters 218
_refine_ls_number_reflns 3898
_refine_ls_number_restraints 1
_refine_ls_restrained_S_all 1.108
_refine_ls_R_factor_all 0.0660
_refine_ls_R_factor_gt 0.0372
_refine_ls_shift/su_max 0.000
_refine_ls_shift/su_mean 0.000
_refine_ls_structure_factor_coef Fsqd
_refine_ls_weighting_details 'calc w=1/[\s^2^(Fo^2^)+(0.0270P)^2^+25.2667P] where P=(Fo^2^+2Fc^2^)/3'
_refine_ls_weighting_scheme calc
_refine_ls_wR_factor_gt 0.0791
_refine_ls_wR_factor_ref 0.1018
_reflns_number_gt 2804
_reflns_number_total 3898
_reflns_threshold_expression >2sigma(I)
_cod_data_source_file ic0602998si20060510_093435.cif
_cod_data_source_block 60329b
_cod_depositor_comments
;
The following automatic conversions were performed:

data item '_symmetry_cell_setting' value 'Orthorhombic' was changed
to 'orthorhombic' in accordance with the
/home/saulius/struct/COD-crude-data/automatic-downloads/DataCite-retrospective/ACS/depositions/lib/dictionaries/cif_core.dic
dictionary named 'cif_core.dic' version 2.4.2 last updated on
2011-04-26.

Automatic conversion script
Id: cif_fix_values 6909 2019-04-08 15:41:33Z antanas 
;
_cod_original_cell_volume 3856.5(9)
_cod_original_sg_symbol_H-M Pbcm
_cod_database_code 4350277

loop_
_symmetry_equiv_pos_as_xyz
'x, y, z'
'-x, -y, z+1/2'
'-x, y+1/2, -z+1/2'
'x, -y+1/2, -z'
'-x, -y, -z'
'x, y, -z-1/2'
'x, -y-1/2, z-1/2'
'-x, y-1/2, z'

loop_
_atom_site_label
_atom_site_type_symbol
_atom_site_fract_x
_atom_site_fract_y
_atom_site_fract_z
_atom_site_U_iso_or_equiv
_atom_site_adp_type
_atom_site_occupancy
_atom_site_symmetry_multiplicity
_atom_site_calc_flag
_atom_site_refinement_flags
Yb1 Yb 0.16303(3) 0.17929(3) 0.341909(18) 0.05342(14) Uani 1 1 d .
Yb2 Yb 0.27974(5) 0.02463(3) 0.2500 0.05117(16) Uani 1 2 d S
O1 O 0.2787(5) 0.0662(4) 0.3436(3) 0.0587(16) Uani 1 1 d D
O2 O 0.1813(6) 0.1469(5) 0.2500 0.0458(18) Uani 1 2 d S
C1 C 0.259(4) 0.2858(18) 0.4197(8) 0.188(16) Uani 1 1 d .
H1A H 0.2561 0.2759 0.4631 0.225 Uiso 1 1 calc R
C2 C 0.3444(19) 0.2597(13) 0.3860(18) 0.163(12) Uani 1 1 d .
H2A H 0.4171 0.2321 0.3991 0.196 Uiso 1 1 calc R
C3 C 0.323(2) 0.3020(15) 0.3312(8) 0.121(7) Uani 1 1 d .
H3A H 0.3776 0.3076 0.2979 0.145 Uiso 1 1 calc R
C4 C 0.226(2) 0.3461(9) 0.3369(11) 0.125(6) Uani 1 1 d .
H4A H 0.1970 0.3885 0.3071 0.150 Uiso 1 1 calc R
C5 C 0.183(2) 0.3378(15) 0.3900(16) 0.187(14) Uani 1 1 d .
H5A H 0.1207 0.3737 0.4077 0.224 Uiso 1 1 calc R
C6 C 0.0156(13) 0.1417(15) 0.4276(7) 0.115(5) Uani 1 1 d .
H6A H 0.0327 0.1461 0.4706 0.138 Uiso 1 1 calc R
C7 C 0.0227(11) 0.0652(11) 0.3951(9) 0.112(5) Uani 1 1 d .
H7A H 0.0440 0.0062 0.4105 0.135 Uiso 1 1 calc R
C8 C -0.0264(9) 0.0830(9) 0.3392(6) 0.088(4) Uani 1 1 d .
H8A H -0.0465 0.0386 0.3087 0.106 Uiso 1 1 calc R
C9 C -0.0618(10) 0.1697(10) 0.3402(8) 0.098(4) Uani 1 1 d .
H9A H -0.1113 0.1974 0.3097 0.117 Uiso 1 1 calc R
C10 C -0.0367(12) 0.2065(11) 0.3949(9) 0.115(5) Uani 1 1 d .
H10A H -0.0654 0.2638 0.4101 0.138 Uiso 1 1 calc R
C11 C 0.2177(19) -0.1263(9) 0.2993(8) 0.130(6) Uani 1 1 d .
H11A H 0.1901 -0.1336 0.3406 0.156 Uiso 1 1 calc R
O3 O 0.4732(7) 0.0545(7) 0.2500 0.069(3) Uani 1 2 d S
C12 C 0.3286(16) -0.1403(7) 0.2803(8) 0.138(8) Uani 1 1 d .
H12A H 0.3936 -0.1588 0.3058 0.165 Uiso 1 1 calc R
C13 C 0.149(2) -0.1171(12) 0.2500 0.111(7) Uani 1 2 d S
H13A H 0.0641 -0.1172 0.2500 0.133 Uiso 1 2 calc SR
C14 C 0.5450(10) 0.0575(12) 0.3014(7) 0.130(6) Uani 1 1 d .
H14A H 0.5542 -0.0018 0.3182 0.156 Uiso 1 1 calc R
H14B H 0.5112 0.0960 0.3317 0.156 Uiso 1 1 calc R
C15 C 0.6568(10) 0.0926(11) 0.2820(6) 0.128(6) Uani 1 1 d .
H15A H 0.6677 0.1528 0.2971 0.154 Uiso 1 1 calc R
H15B H 0.7191 0.0554 0.2971 0.154 Uiso 1 1 calc R
C17 C 0.375(4) 0.8752(17) 0.5247(13) 0.271(19) Uani 1 1 d .
H17A H 0.3451 0.8180 0.5381 0.325 Uiso 1 1 calc R
H17B H 0.4556 0.8797 0.5360 0.325 Uiso 1 1 calc R
C18 C 0.313(2) 0.942(2) 0.5495(9) 0.205(12) Uani 1 1 d .
H18A H 0.3631 0.9818 0.5723 0.246 Uiso 1 1 calc R
H18B H 0.2530 0.9194 0.5755 0.246 Uiso 1 1 calc R
C19 C 0.265(2) 0.987(2) 0.4989(10) 0.271(17) Uani 1 1 d .
H19A H 0.1825 0.9760 0.4973 0.326 Uiso 1 1 calc R
H19B H 0.2773 1.0507 0.5029 0.326 Uiso 1 1 calc R
O4 O 0.3139(12) 0.9586(8) 0.4485(5) 0.157(5) Uani 1 1 d .
C16 C 0.362(3) 0.8840(16) 0.4609(10) 0.253(16) Uani 1 1 d .
H16A H 0.4373 0.8808 0.4419 0.304 Uiso 1 1 calc R
H16B H 0.3148 0.8354 0.4457 0.304 Uiso 1 1 calc R
H1 H 0.294(6) 0.031(4) 0.372(2) 0.031(19) Uiso 1 1 d D

loop_
_atom_site_aniso_label
_atom_site_aniso_U_11
_atom_site_aniso_U_22
_atom_site_aniso_U_33
_atom_site_aniso_U_23
_atom_site_aniso_U_13
_atom_site_aniso_U_12
Yb1 0.0537(2) 0.0547(2) 0.0518(2) 0.00315(18) 0.00643(18) 0.00448(18)
Yb2 0.0441(3) 0.0425(3) 0.0669(4) 0.000 0.000 -0.0001(2)
O1 0.056(4) 0.055(4) 0.065(4) 0.017(3) 0.001(3) 0.009(3)
O2 0.039(4) 0.040(4) 0.059(5) 0.000 0.000 0.002(3)
C1 0.37(5) 0.13(2) 0.059(10) 0.006(11) -0.059(18) -0.10(2)
C2 0.135(16) 0.088(11) 0.27(3) -0.062(18) -0.104(19) 0.005(11)
C3 0.126(14) 0.140(15) 0.096(12) -0.045(11) 0.028(11) -0.091(13)
C4 0.125(15) 0.064(8) 0.19(2) 0.010(10) -0.024(14) -0.011(9)
C5 0.21(3) 0.115(16) 0.24(3) -0.108(18) 0.14(3) -0.048(16)
C6 0.084(10) 0.178(17) 0.082(10) 0.012(11) 0.032(8) -0.013(11)
C7 0.069(8) 0.119(12) 0.149(15) 0.084(11) 0.016(9) -0.001(8)
C8 0.054(7) 0.105(10) 0.105(10) 0.007(8) 0.017(6) -0.024(6)
C9 0.051(6) 0.104(10) 0.138(14) 0.021(10) 0.003(7) 0.011(7)
C10 0.076(9) 0.132(13) 0.137(14) -0.010(12) 0.036(9) 0.024(9)
C11 0.20(2) 0.053(7) 0.137(15) 0.017(9) 0.034(15) -0.036(10)
O3 0.036(5) 0.094(7) 0.076(7) 0.000 0.000 0.001(5)
C12 0.157(14) 0.041(6) 0.22(2) 0.029(8) -0.055(13) 0.010(7)
C13 0.106(17) 0.067(11) 0.16(2) 0.000 0.000 -0.027(11)
C14 0.057(7) 0.224(18) 0.108(11) 0.006(11) -0.026(7) 0.001(9)
C15 0.061(7) 0.168(14) 0.155(15) 0.018(10) -0.030(7) -0.035(8)
C17 0.46(6) 0.18(2) 0.17(3) 0.03(2) -0.07(3) 0.13(3)
C18 0.21(2) 0.32(4) 0.084(14) 0.071(19) -0.001(14) 0.04(2)
C19 0.30(3) 0.41(4) 0.103(16) 0.00(2) 0.021(19) 0.22(3)
O4 0.251(14) 0.126(9) 0.094(8) 0.038(7) 0.014(8) 0.092(9)
C16 0.46(5) 0.17(2) 0.125(18) -0.007(16) -0.07(2) 0.13(3)

loop_
_atom_type_symbol
_atom_type_description
_atom_type_scat_dispersion_real
_atom_type_scat_dispersion_imag
_atom_type_scat_source
C C 0.0033 0.0016 'International Tables Vol C Tables 4.2.6.8 and 6.1.1.4'
H H 0.0000 0.0000 'International Tables Vol C Tables 4.2.6.8 and 6.1.1.4'
O O 0.0106 0.0060 'International Tables Vol C Tables 4.2.6.8 and 6.1.1.4'
Yb Yb -0.3850 5.5486 'International Tables Vol C Tables 4.2.6.8 and 6.1.1.4'

loop_
_geom_angle_atom_site_label_1
_geom_angle_atom_site_label_2
_geom_angle_atom_site_label_3
_geom_angle
_geom_angle_site_symmetry_1
_geom_angle_site_symmetry_3
O2 Yb1 O1 77.1(2) . .
O2 Yb1 C9 94.1(4) . .
O1 Yb1 C9 125.1(4) . .
O2 Yb1 C1 138.0(7) . .
O1 Yb1 C1 101.9(10) . .
C9 Yb1 C1 117.9(11) . .
O2 Yb1 C4 98.7(6) . .
O1 Yb1 C4 125.5(6) . .
C9 Yb1 C4 109.4(6) . .
C1 Yb1 C4 47.3(6) . .
O2 Yb1 C2 113.0(9) . .
O1 Yb1 C2 81.9(4) . .
C9 Yb1 C2 146.4(7) . .
C1 Yb1 C2 28.9(7) . .
C4 Yb1 C2 49.4(6) . .
O2 Yb1 C3 90.1(4) . .
O1 Yb1 C3 96.7(7) . .
C9 Yb1 C3 137.9(7) . .
C1 Yb1 C3 48.0(7) . .
C4 Yb1 C3 28.9(5) . .
C2 Yb1 C3 31.1(6) . .
O2 Yb1 C5 126.6(8) . .
O1 Yb1 C5 130.6(8) . .
C9 Yb1 C5 98.3(7) . .
C1 Yb1 C5 29.9(7) . .
C4 Yb1 C5 28.6(6) . .
C2 Yb1 C5 49.9(7) . .
C3 Yb1 C5 48.5(5) . .
O2 Yb1 C8 86.3(4) . .
O1 Yb1 C8 94.9(4) . .
C9 Yb1 C8 30.2(4) . .
C1 Yb1 C8 135.0(9) . .
C4 Yb1 C8 139.5(6) . .
C2 Yb1 C8 158.9(10) . .
C3 Yb1 C8 166.8(8) . .
C5 Yb1 C8 125.6(6) . .
O2 Yb1 C6 136.2(4) . .
O1 Yb1 C6 102.7(5) . .
C9 Yb1 C6 49.5(5) . .
C1 Yb1 C6 85.5(8) . .
C4 Yb1 C6 114.8(8) . .
C2 Yb1 C6 110.2(10) . .
C3 Yb1 C6 132.5(5) . .
C5 Yb1 C6 87.3(7) . .
C8 Yb1 C6 49.9(5) . .
O2 Yb1 C10 124.0(5) . .
O1 Yb1 C10 131.2(4) . .
C9 Yb1 C10 30.4(4) . .
C1 Yb1 C10 88.8(11) . .
C4 Yb1 C10 96.6(7) . .
C2 Yb1 C10 117.7(9) . .
C3 Yb1 C10 123.5(6) . .
C5 Yb1 C10 75.6(6) . .
C8 Yb1 C10 50.4(5) . .
C6 Yb1 C10 30.0(4) . .
O2 Yb1 C7 110.4(5) . .
O1 Yb1 C7 82.1(4) . .
C9 Yb1 C7 50.0(4) . .
C1 Yb1 C7 111.0(7) . .
C4 Yb1 C7 144.3(8) . .
C2 Yb1 C7 128.5(10) . .
C3 Yb1 C7 158.5(6) . .
C5 Yb1 C7 117.2(7) . .
C8 Yb1 C7 30.8(4) . .
C6 Yb1 C7 29.9(4) . .
C10 Yb1 C7 50.1(5) . .
O2 Yb2 O1 75.78(15) . .
O2 Yb2 O1 75.78(15) . 6_556
O1 Yb2 O1 146.8(3) . 6_556
O2 Yb2 O3 110.5(3) . .
O1 Yb2 O3 87.10(18) . .
O1 Yb2 O3 87.10(18) 6_556 .
O2 Yb2 C13 112.8(6) . .
O1 Yb2 C13 103.27(19) . .
O1 Yb2 C13 103.27(19) 6_556 .
O3 Yb2 C13 136.7(6) . .
O2 Yb2 C11 126.2(5) . 6_556
O1 Yb2 C11 130.5(4) . 6_556
O1 Yb2 C11 80.9(4) 6_556 6_556
O3 Yb2 C11 116.0(5) . 6_556
C13 Yb2 C11 30.3(5) . 6_556
O2 Yb2 C11 126.2(5) . .
O1 Yb2 C11 80.9(4) . .
O1 Yb2 C11 130.5(4) 6_556 .
O3 Yb2 C11 116.0(5) . .
C13 Yb2 C11 30.3(5) . .
C11 Yb2 C11 49.8(8) 6_556 .
O2 Yb2 C12 156.0(5) . 6_556
O1 Yb2 C12 121.1(4) . 6_556
O1 Yb2 C12 91.3(4) 6_556 6_556
O3 Yb2 C12 88.5(5) . 6_556
C13 Yb2 C12 50.0(6) . 6_556
C11 Yb2 C12 30.2(5) 6_556 6_556
C11 Yb2 C12 49.7(5) . 6_556
O2 Yb2 C12 156.0(5) . .
O1 Yb2 C12 91.3(4) . .
O1 Yb2 C12 121.1(4) 6_556 .
O3 Yb2 C12 88.5(5) . .
C13 Yb2 C12 50.0(6) . .
C11 Yb2 C12 49.7(5) 6_556 .
C11 Yb2 C12 30.2(5) . .
C12 Yb2 C12 29.9(8) 6_556 .
O2 Yb2 Yb1 37.452(12) . .
O1 Yb2 Yb1 38.68(15) . .
O1 Yb2 Yb1 112.58(15) 6_556 .
O3 Yb2 Yb1 104.88(19) . .
C13 Yb2 Yb1 109.2(4) . .
C11 Yb2 Yb1 137.8(5) 6_556 .
C11 Yb2 Yb1 103.2(4) . .
C12 Yb2 Yb1 152.8(4) 6_556 .
C12 Yb2 Yb1 125.2(4) . .
O2 Yb2 Yb1 37.452(12) . 6_556
O1 Yb2 Yb1 112.58(15) . 6_556
O1 Yb2 Yb1 38.68(15) 6_556 6_556
O3 Yb2 Yb1 104.88(19) . 6_556
C13 Yb2 Yb1 109.2(4) . 6_556
C11 Yb2 Yb1 103.2(4) 6_556 6_556
C11 Yb2 Yb1 137.8(5) . 6_556
C12 Yb2 Yb1 125.2(4) 6_556 6_556
C12 Yb2 Yb1 152.8(4) . 6_556
Yb1 Yb2 Yb1 74.843(19) . 6_556
Yb1 O1 Yb2 102.2(2) . .
Yb1 O2 Yb1 151.1(4) . 6_556
Yb1 O2 Yb2 104.30(18) . .
Yb1 O2 Yb2 104.30(18) 6_556 .
C2 C1 C5 113(2) . .
C2 C1 Yb1 75.7(11) . .
C5 C1 Yb1 75.5(12) . .
C1 C2 C3 103.5(19) . .
C1 C2 Yb1 75.4(13) . .
C3 C2 Yb1 74.7(9) . .
C4 C3 C2 107.2(18) . .
C4 C3 Yb1 75.2(9) . .
C2 C3 Yb1 74.2(9) . .
C5 C4 C3 112(2) . .
C5 C4 Yb1 76.2(10) . .
C3 C4 Yb1 75.9(9) . .
C4 C5 C1 105(2) . .
C4 C5 Yb1 75.2(10) . .
C1 C5 Yb1 74.6(11) . .
C10 C6 C7 110.0(16) . .
C10 C6 Yb1 75.0(8) . .
C7 C6 Yb1 75.6(8) . .
C6 C7 C8 107.0(13) . .
C6 C7 Yb1 74.4(8) . .
C8 C7 Yb1 74.0(6) . .
C9 C8 C7 106.9(14) . .
C9 C8 Yb1 74.1(7) . .
C7 C8 Yb1 75.3(7) . .
C8 C9 C10 109.5(14) . .
C8 C9 Yb1 75.7(6) . .
C10 C9 Yb1 75.7(8) . .
C6 C10 C9 106.6(15) . .
C6 C10 Yb1 75.0(8) . .
C9 C10 Yb1 73.9(7) . .
C13 C11 C12 108(2) . .
C13 C11 Yb2 74.4(10) . .
C12 C11 Yb2 75.2(8) . .
C14 O3 C14 108.2(13) 6_556 .
C14 O3 Yb2 125.5(6) 6_556 .
C14 O3 Yb2 125.5(6) . .
C12 C12 C11 108.1(12) 6_556 .
C12 C12 Yb2 75.1(4) 6_556 .
C11 C12 Yb2 74.6(7) . .
C11 C13 C11 108(3) . 6_556
C11 C13 Yb2 75.3(10) . .
C11 C13 Yb2 75.3(10) 6_556 .
O3 C14 C15 106.8(12) . .
C15 C15 C14 107.3(8) 6_556 .
C18 C17 C16 107(2) . .
C17 C18 C19 103(2) . .
O4 C19 C18 110.8(19) . .
C16 O4 C19 106.3(17) . .
O4 C16 C17 110(2) . .

loop_
_geom_bond_atom_site_label_1
_geom_bond_atom_site_label_2
_geom_bond_distance
_geom_bond_site_symmetry_2
Yb1 O2 2.1173(18) .
Yb1 O1 2.157(6) .
Yb1 C9 2.599(11) .
Yb1 C1 2.605(18) .
Yb1 C4 2.605(14) .
Yb1 C2 2.608(16) .
Yb1 C3 2.614(12) .
Yb1 C5 2.616(16) .
Yb1 C8 2.620(10) .
Yb1 C6 2.622(12) .
Yb1 C10 2.622(12) .
Yb1 C7 2.636(11) .
Yb2 O2 2.156(7) .
Yb2 O1 2.180(7) .
Yb2 O1 2.180(7) 6_556
Yb2 O3 2.277(8) .
Yb2 C13 2.604(18) .
Yb2 C11 2.615(12) 6_556
Yb2 C11 2.615(12) .
Yb2 C12 2.622(11) 6_556
Yb2 C12 2.622(11) .
Yb2 Yb1 3.3741(6) 6_556
O2 Yb1 2.1173(18) 6_556
C1 C2 1.30(3) .
C1 C5 1.35(3) .
C2 C3 1.40(3) .
C3 C4 1.30(2) .
C4 C5 1.29(3) .
C6 C10 1.36(2) .
C6 C7 1.36(2) .
C7 C8 1.395(18) .
C8 C9 1.361(16) .
C9 C10 1.370(19) .
C11 C13 1.36(2) .
C11 C12 1.36(2) .
O3 C14 1.415(13) 6_556
O3 C14 1.415(13) .
C12 C12 1.35(4) 6_556
C13 C11 1.36(2) 6_556
C14 C15 1.459(16) .
C15 C15 1.43(3) 6_556
C17 C18 1.35(3) .
C17 C16 1.44(3) .
C18 C19 1.43(3) .
C19 O4 1.33(2) .
O4 C16 1.28(2) .

loop_
_geom_hbond_atom_site_label_D
_geom_hbond_atom_site_label_H
_geom_hbond_atom_site_label_A
_geom_hbond_distance_DH
_geom_hbond_distance_HA
_geom_hbond_distance_DA
_geom_hbond_angle_DHA
_geom_hbond_site_symmetry_A
O1 H1 O4 0.845(10) 2.031(18) 2.870(11) 171(7) 1_545
